data_4079142
loop_
_publ_author_name
'Ishida, Shintaro'
'Uchida, Kenya'
'Onodera, Tsunenobu'
'Oikawa, Hidetoshi'
'Kira, Mitsuo'
'Iwamoto, Takeaki'

_publ_section_title
;
 Siloxy-Substituted Cyclopentadiene Showing Aggregation-Enhanced Emission:
 An Application of Cycloaddition of Isolable Dialkylsilylene
;
_journal_issue 17
_journal_name_full Organometallics
_journal_page_first 5983
_journal_paper_doi 10.1021/om3005178
_journal_volume 31
_journal_year 2012
_chemical_formula_sum 'C64 H107 O Si10'
_chemical_formula_weight 1173.40
_chemical_name_systematic
; 
 ? 
;
_space_group_IT_number 2
_symmetry_cell_setting triclinic
_symmetry_space_group_name_Hall '-P 1'
_symmetry_space_group_name_H-M 'P -1'
_atom_sites_solution_hydrogens geom
_atom_sites_solution_primary direct
_atom_sites_solution_secondary difmap
_audit_creation_method SHELXL-97
_cell_angle_alpha 94.396(2)
_cell_angle_beta 101.368(2)
_cell_angle_gamma 105.622(2)
_cell_formula_units_Z 2
_cell_length_a 11.556(2)
_cell_length_b 14.496(3)
_cell_length_c 22.110(4)
_cell_measurement_reflns_used 9166
_cell_measurement_temperature 100(2)
_cell_measurement_theta_max 27.80
_cell_measurement_theta_min 2.29
_cell_volume 3463.8(11)
_computing_cell_refinement 'APEX2 (Bruker AXS, 2006)'
_computing_data_collection 'APEX2 (Bruker AXS, 2006)'
_computing_data_reduction 'SAINT (Bruker AXS, 2004)'
_computing_molecular_graphics 'XSHEL (Bruker AXS,2002)'
_computing_publication_material 'XCIF (Bruker AXS, 2001)'
_computing_structure_refinement 'SHELXL-97 (Sheldrick, 1997)'
_computing_structure_solution 'SHELXS-97 (Sheldrick, 1997)'
_diffrn_ambient_temperature 100(2)
_diffrn_detector_area_resol_mean 8.333
_diffrn_measured_fraction_theta_full 0.995
_diffrn_measured_fraction_theta_max 0.995
_diffrn_measurement_device_type 'Bruker APEXII CCD area detector'
_diffrn_measurement_method 'phi and omega scans'
_diffrn_radiation_monochromator 'Bruker Helios multilayer confocal mirror'
_diffrn_radiation_source 'Bruker TXS fine-focus rotating anode'
_diffrn_radiation_type MoK\a
_diffrn_radiation_wavelength 0.71073
_diffrn_reflns_av_R_equivalents 0.0916
_diffrn_reflns_av_sigmaI/netI 0.0855
_diffrn_reflns_limit_h_max 13
_diffrn_reflns_limit_h_min -13
_diffrn_reflns_limit_k_max 17
_diffrn_reflns_limit_k_min -17
_diffrn_reflns_limit_l_max 26
_diffrn_reflns_limit_l_min -26
_diffrn_reflns_number 32812
_diffrn_reflns_theta_full 25.00
_diffrn_reflns_theta_max 25.00
_diffrn_reflns_theta_min 1.47
_exptl_absorpt_coefficient_mu 0.227
_exptl_absorpt_correction_T_max 0.9776
_exptl_absorpt_correction_T_min 0.9560
_exptl_absorpt_correction_type empirical
_exptl_absorpt_process_details
;
SADABS Sheldrick 1996
;
_exptl_crystal_colour red
_exptl_crystal_density_diffrn 1.125
_exptl_crystal_density_method 'not measured'
_exptl_crystal_description block
_exptl_crystal_F_000 1278
_exptl_crystal_size_max 0.20
_exptl_crystal_size_mid 0.20
_exptl_crystal_size_min 0.10
_refine_diff_density_max 0.582
_refine_diff_density_min -0.437
_refine_diff_density_rms 0.058
_refine_ls_extinction_method none
_refine_ls_goodness_of_fit_ref 0.977
_refine_ls_hydrogen_treatment constr
_refine_ls_matrix_type full
_refine_ls_number_parameters 701
_refine_ls_number_reflns 12138
_refine_ls_number_restraints 0
_refine_ls_restrained_S_all 0.977
_refine_ls_R_factor_all 0.0618
_refine_ls_R_factor_gt 0.0409
_refine_ls_shift/su_max 0.001
_refine_ls_shift/su_mean 0.000
_refine_ls_structure_factor_coef Fsqd
_refine_ls_weighting_details 'calc w=1/[\s^2^(Fo^2^)+(0.0364P)^2^+0.0000P] where P=(Fo^2^+2Fc^2^)/3'
_refine_ls_weighting_scheme calc
_refine_ls_wR_factor_gt 0.0948
_refine_ls_wR_factor_ref 0.1031
_reflns_number_gt 8814
_reflns_number_total 12138
_reflns_threshold_expression >2sigma(I)
_cod_data_source_file om3005178_si_002.cif
_cod_data_source_block sik23
_cod_depositor_comments
;
The following automatic conversions were performed:
'_atom_site_symetry_multiplicity' tag replaced with
'_atom_site_symmetry_multiplicity'.

Automatic conversion script
Id: cif_correct_tags 1440 2010-10-19 06:21:57Z saulius 
;
_cod_original_sg_symbol_H-M P-1
_cod_database_code 4079142

loop_
_symmetry_equiv_pos_as_xyz
'x, y, z'
'-x, -y, -z'

loop_
_atom_site_label
_atom_site_type_symbol
_atom_site_fract_x
_atom_site_fract_y
_atom_site_fract_z
_atom_site_U_iso_or_equiv
_atom_site_adp_type
_atom_site_occupancy
_atom_site_symmetry_multiplicity
_atom_site_calc_flag
_atom_site_refinement_flags
Si1 Si 0.31330(5) 0.62872(4) 0.30100(3) 0.01297(14) Uani 1 1 d .
O1 O 0.23749(12) 0.55707(10) 0.23276(7) 0.0139(3) Uani 1 1 d .
C1 C 0.25434(18) 0.57974(16) 0.17524(10) 0.0136(5) Uani 1 1 d .
C2 C 0.22611(19) 0.51826(16) 0.12146(10) 0.0147(5) Uani 1 1 d .
C3 C 0.27937(19) 0.57616(16) 0.07552(10) 0.0156(5) Uani 1 1 d .
C4 C 0.33654(19) 0.66973(16) 0.10187(10) 0.0154(5) Uani 1 1 d .
C5 C 0.31793(18) 0.67779(16) 0.16600(10) 0.0132(5) Uani 1 1 d .
C6 C 0.33868(18) 0.75537(16) 0.20899(10) 0.0142(5) Uani 1 1 d .
C7 C 0.30359(19) 0.74905(15) 0.27223(10) 0.0136(5) Uani 1 1 d .
H1 H 0.2134 0.7430 0.2626 0.016 Uiso 1 1 calc R
C8 C 0.36563(18) 0.85316(15) 0.30867(10) 0.0142(5) Uani 1 1 d .
H2 H 0.3438 0.8655 0.3495 0.017 Uiso 1 1 calc R
C9 C 0.50144(19) 0.87921(15) 0.30999(11) 0.0161(5) Uani 1 1 d .
H3 H 0.5644 0.8931 0.3471 0.019 Uiso 1 1 calc R
C10 C 0.52267(19) 0.88048(16) 0.25299(11) 0.0168(5) Uani 1 1 d .
H4 H 0.6026 0.8938 0.2446 0.020 Uiso 1 1 calc R
C11 C 0.40437(19) 0.85818(16) 0.20292(10) 0.0159(5) Uani 1 1 d .
H5 H 0.4130 0.8725 0.1602 0.019 Uiso 1 1 calc R
C12 C 0.46353(19) 0.59717(16) 0.33139(10) 0.0153(5) Uani 1 1 d .
C13 C 0.4059(2) 0.50802(17) 0.36444(11) 0.0186(5) Uani 1 1 d .
H6 H 0.3614 0.4511 0.3326 0.022 Uiso 1 1 calc R
H7 H 0.4727 0.4915 0.3928 0.022 Uiso 1 1 calc R
C14 C 0.31682(19) 0.53225(17) 0.40138(10) 0.0184(5) Uani 1 1 d .
H8 H 0.3638 0.5805 0.4382 0.022 Uiso 1 1 calc R
H9 H 0.2722 0.4732 0.4163 0.022 Uiso 1 1 calc R
C15 C 0.22078(19) 0.57417(16) 0.35929(10) 0.0151(5) Uani 1 1 d .
Si2 Si 0.08107(6) 0.46638(5) 0.31679(3) 0.01910(16) Uani 1 1 d .
C16 C -0.0157(2) 0.40831(19) 0.37071(12) 0.0308(6) Uani 1 1 d .
H10 H -0.0490 0.4559 0.3896 0.046 Uiso 1 1 calc R
H11 H 0.0354 0.3852 0.4035 0.046 Uiso 1 1 calc R
H12 H -0.0839 0.3536 0.3470 0.046 Uiso 1 1 calc R
C17 C 0.1253(2) 0.36042(17) 0.28448(11) 0.0238(6) Uani 1 1 d .
H13 H 0.0506 0.3084 0.2642 0.036 Uiso 1 1 calc R
H14 H 0.1735 0.3373 0.3184 0.036 Uiso 1 1 calc R
H15 H 0.1749 0.3803 0.2540 0.036 Uiso 1 1 calc R
C18 C -0.0261(2) 0.50245(18) 0.25446(11) 0.0239(6) Uani 1 1 d .
H16 H 0.0206 0.5371 0.2265 0.036 Uiso 1 1 calc R
H17 H -0.0665 0.5447 0.2735 0.036 Uiso 1 1 calc R
H18 H -0.0888 0.4445 0.2307 0.036 Uiso 1 1 calc R
Si3 Si 0.53337(6) 0.54557(5) 0.26998(3) 0.01705(15) Uani 1 1 d .
C19 C 0.67302(19) 0.51030(17) 0.30721(12) 0.0237(6) Uani 1 1 d .
H19 H 0.6517 0.4665 0.3376 0.036 Uiso 1 1 calc R
H20 H 0.7388 0.5684 0.3284 0.036 Uiso 1 1 calc R
H21 H 0.7014 0.4776 0.2751 0.036 Uiso 1 1 calc R
C20 C 0.4284(2) 0.42888(16) 0.22572(11) 0.0207(5) Uani 1 1 d .
H22 H 0.3474 0.4370 0.2086 0.031 Uiso 1 1 calc R
H23 H 0.4194 0.3794 0.2536 0.031 Uiso 1 1 calc R
H24 H 0.4630 0.4088 0.1917 0.031 Uiso 1 1 calc R
C21 C 0.5796(2) 0.63164(17) 0.21439(11) 0.0227(6) Uani 1 1 d .
H25 H 0.6649 0.6372 0.2119 0.034 Uiso 1 1 calc R
H26 H 0.5733 0.6953 0.2290 0.034 Uiso 1 1 calc R
H27 H 0.5249 0.6076 0.1731 0.034 Uiso 1 1 calc R
Si4 Si 0.16244(6) 0.64568(5) 0.41722(3) 0.01854(16) Uani 1 1 d .
C22 C 0.1544(2) 0.58297(19) 0.48824(11) 0.0271(6) Uani 1 1 d .
H28 H 0.1112 0.6124 0.5145 0.041 Uiso 1 1 calc R
H29 H 0.2381 0.5895 0.5117 0.041 Uiso 1 1 calc R
H30 H 0.1097 0.5143 0.4755 0.041 Uiso 1 1 calc R
C23 C 0.0068(2) 0.66019(19) 0.38542(12) 0.0272(6) Uani 1 1 d .
H31 H -0.0111 0.7057 0.4148 0.041 Uiso 1 1 calc R
H32 H -0.0560 0.5974 0.3794 0.041 Uiso 1 1 calc R
H33 H 0.0058 0.6850 0.3454 0.041 Uiso 1 1 calc R
C24 C 0.2601(2) 0.77029(18) 0.45368(11) 0.0236(6) Uani 1 1 d .
H34 H 0.2771 0.8105 0.4209 0.035 Uiso 1 1 calc R
H35 H 0.3381 0.7667 0.4791 0.035 Uiso 1 1 calc R
H36 H 0.2163 0.7989 0.4801 0.035 Uiso 1 1 calc R
Si5 Si 0.59626(5) 0.68686(5) 0.39172(3) 0.01790(15) Uani 1 1 d .
C25 C 0.6723(2) 0.62214(19) 0.45110(11) 0.0286(6) Uani 1 1 d .
H37 H 0.7438 0.6687 0.4793 0.043 Uiso 1 1 calc R
H38 H 0.6994 0.5727 0.4298 0.043 Uiso 1 1 calc R
H39 H 0.6132 0.5913 0.4750 0.043 Uiso 1 1 calc R
C26 C 0.72101(19) 0.76059(17) 0.35683(11) 0.0224(6) Uani 1 1 d .
H40 H 0.7770 0.8132 0.3884 0.034 Uiso 1 1 calc R
H41 H 0.6835 0.7878 0.3215 0.034 Uiso 1 1 calc R
H42 H 0.7674 0.7191 0.3425 0.034 Uiso 1 1 calc R
C27 C 0.5505(2) 0.77432(18) 0.44203(11) 0.0240(6) Uani 1 1 d .
H43 H 0.5154 0.7416 0.4743 0.036 Uiso 1 1 calc R
H44 H 0.4889 0.7987 0.4164 0.036 Uiso 1 1 calc R
H45 H 0.6233 0.8284 0.4617 0.036 Uiso 1 1 calc R
C28 C 0.1646(2) 0.41277(17) 0.10809(10) 0.0204(5) Uani 1 1 d .
C29 C 0.2193(2) 0.35174(18) 0.07942(11) 0.0289(6) Uani 1 1 d .
H46 H 0.2965 0.3782 0.0692 0.035 Uiso 1 1 calc R
C30 C 0.1620(3) 0.2531(2) 0.06577(13) 0.0422(8) Uani 1 1 d .
H47 H 0.2001 0.2124 0.0463 0.051 Uiso 1 1 calc R
C31 C 0.0512(3) 0.2139(2) 0.08013(13) 0.0489(9) Uani 1 1 d .
H48 H 0.0127 0.1461 0.0709 0.059 Uiso 1 1 calc R
C32 C -0.0054(3) 0.2727(2) 0.10825(13) 0.0449(8) Uani 1 1 d .
H49 H -0.0829 0.2454 0.1180 0.054 Uiso 1 1 calc R
C33 C 0.0515(2) 0.37229(19) 0.12220(11) 0.0293(6) Uani 1 1 d .
H50 H 0.0126 0.4125 0.1415 0.035 Uiso 1 1 calc R
C34 C 0.2694(2) 0.53844(16) 0.01013(10) 0.0172(5) Uani 1 1 d .
C35 C 0.3736(2) 0.55515(18) -0.01529(11) 0.0246(6) Uani 1 1 d .
H51 H 0.4528 0.5875 0.0104 0.029 Uiso 1 1 calc R
C36 C 0.3618(2) 0.5246(2) -0.07792(12) 0.0310(6) Uani 1 1 d .
H52 H 0.4331 0.5359 -0.0948 0.037 Uiso 1 1 calc R
C37 C 0.2473(2) 0.47815(19) -0.11574(12) 0.0310(6) Uani 1 1 d .
H53 H 0.2394 0.4588 -0.1587 0.037 Uiso 1 1 calc R
C38 C 0.1442(2) 0.45990(18) -0.09077(11) 0.0259(6) Uani 1 1 d .
H54 H 0.0653 0.4275 -0.1167 0.031 Uiso 1 1 calc R
C39 C 0.1548(2) 0.48847(17) -0.02827(11) 0.0214(5) Uani 1 1 d .
H55 H 0.0834 0.4739 -0.0114 0.026 Uiso 1 1 calc R
C40 C 0.4010(2) 0.74628(16) 0.06920(10) 0.0171(5) Uani 1 1 d .
C41 C 0.3376(2) 0.77253(18) 0.01604(11) 0.0254(6) Uani 1 1 d .
H56 H 0.2511 0.7435 0.0020 0.031 Uiso 1 1 calc R
C42 C 0.3983(2) 0.8400(2) -0.01658(13) 0.0353(7) Uani 1 1 d .
H57 H 0.3534 0.8572 -0.0526 0.042 Uiso 1 1 calc R
C43 C 0.5249(2) 0.88279(19) 0.00296(12) 0.0341(7) Uani 1 1 d .
H58 H 0.5668 0.9291 -0.0195 0.041 Uiso 1 1 calc R
C44 C 0.5890(2) 0.85727(19) 0.05534(12) 0.0294(6) Uani 1 1 d .
H59 H 0.6756 0.8861 0.0689 0.035 Uiso 1 1 calc R
C45 C 0.5281(2) 0.78980(17) 0.08851(11) 0.0219(6) Uani 1 1 d .
H60 H 0.5734 0.7731 0.1246 0.026 Uiso 1 1 calc R
Si6 Si 0.33011(5) 0.93798(4) 0.24789(3) 0.01478(15) Uani 1 1 d .
C46 C 0.41812(19) 1.07314(16) 0.26821(10) 0.0174(5) Uani 1 1 d .
C47 C 0.3278(2) 1.11652(17) 0.22386(11) 0.0223(6) Uani 1 1 d .
H61 H 0.3428 1.1854 0.2397 0.027 Uiso 1 1 calc R
H62 H 0.3447 1.1130 0.1817 0.027 Uiso 1 1 calc R
C48 C 0.1928(2) 1.06140(16) 0.21997(12) 0.0229(6) Uani 1 1 d .
H63 H 0.1396 1.0794 0.1848 0.027 Uiso 1 1 calc R
H64 H 0.1693 1.0804 0.2588 0.027 Uiso 1 1 calc R
C49 C 0.16976(19) 0.94763(16) 0.21039(10) 0.0177(5) Uani 1 1 d .
Si7 Si 0.43663(6) 1.12932(5) 0.35247(3) 0.02143(16) Uani 1 1 d .
C50 C 0.4860(3) 1.05597(19) 0.41331(12) 0.0328(7) Uani 1 1 d .
H65 H 0.5617 1.0419 0.4073 0.049 Uiso 1 1 calc R
H66 H 0.4207 0.9952 0.4097 0.049 Uiso 1 1 calc R
H67 H 0.5015 1.0924 0.4547 0.049 Uiso 1 1 calc R
C51 C 0.5489(2) 1.25319(18) 0.37279(12) 0.0330(7) Uani 1 1 d .
H68 H 0.5513 1.2795 0.4154 0.049 Uiso 1 1 calc R
H69 H 0.5229 1.2954 0.3438 0.049 Uiso 1 1 calc R
H70 H 0.6311 1.2496 0.3699 0.049 Uiso 1 1 calc R
C52 C 0.2952(2) 1.1572(2) 0.36883(13) 0.0386(7) Uani 1 1 d .
H71 H 0.2272 1.0972 0.3618 0.058 Uiso 1 1 calc R
H72 H 0.2721 1.2020 0.3410 0.058 Uiso 1 1 calc R
H73 H 0.3126 1.1869 0.4122 0.058 Uiso 1 1 calc R
Si8 Si 0.57440(6) 1.11609(5) 0.24531(3) 0.02078(16) Uani 1 1 d .
C53 C 0.7107(2) 1.10923(18) 0.30553(12) 0.0264(6) Uani 1 1 d .
H74 H 0.7058 1.0413 0.3088 0.040 Uiso 1 1 calc R
H75 H 0.7101 1.1418 0.3459 0.040 Uiso 1 1 calc R
H76 H 0.7871 1.1410 0.2932 0.040 Uiso 1 1 calc R
C54 C 0.5815(2) 1.05606(18) 0.16878(11) 0.0271(6) Uani 1 1 d .
H77 H 0.5107 1.0580 0.1367 0.041 Uiso 1 1 calc R
H78 H 0.5796 0.9887 0.1721 0.041 Uiso 1 1 calc R
H79 H 0.6581 1.0901 0.1574 0.041 Uiso 1 1 calc R
C55 C 0.6046(2) 1.24491(18) 0.22944(13) 0.0312(6) Uani 1 1 d .
H80 H 0.6868 1.2674 0.2207 0.047 Uiso 1 1 calc R
H81 H 0.6004 1.2857 0.2659 0.047 Uiso 1 1 calc R
H82 H 0.5423 1.2489 0.1934 0.047 Uiso 1 1 calc R
Si9 Si 0.04022(6) 0.89375(5) 0.25087(3) 0.02233(17) Uani 1 1 d .
C56 C 0.0995(2) 0.8920(2) 0.33583(12) 0.0314(6) Uani 1 1 d .
H83 H 0.0308 0.8813 0.3569 0.047 Uiso 1 1 calc R
H84 H 0.1607 0.9540 0.3540 0.047 Uiso 1 1 calc R
H85 H 0.1380 0.8397 0.3410 0.047 Uiso 1 1 calc R
C57 C -0.0526(2) 0.76633(19) 0.21922(12) 0.0286(6) Uani 1 1 d .
H86 H 0.0027 0.7256 0.2191 0.043 Uiso 1 1 calc R
H87 H -0.0986 0.7640 0.1766 0.043 Uiso 1 1 calc R
H88 H -0.1106 0.7426 0.2454 0.043 Uiso 1 1 calc R
C58 C -0.0734(2) 0.9656(2) 0.24620(14) 0.0388(7) Uani 1 1 d .
H89 H -0.1089 0.9677 0.2024 0.058 Uiso 1 1 calc R
H90 H -0.0314 1.0316 0.2673 0.058 Uiso 1 1 calc R
H91 H -0.1394 0.9351 0.2664 0.058 Uiso 1 1 calc R
Si10 Si 0.11497(6) 0.90665(5) 0.12289(3) 0.01989(16) Uani 1 1 d .
C59 C 0.2231(2) 0.97739(18) 0.07850(11) 0.0277(6) Uani 1 1 d .
H92 H 0.3048 0.9681 0.0918 0.042 Uiso 1 1 calc R
H93 H 0.2296 1.0462 0.0867 0.042 Uiso 1 1 calc R
H94 H 0.1914 0.9548 0.0338 0.042 Uiso 1 1 calc R
C60 C 0.0915(2) 0.77629(17) 0.09801(11) 0.0252(6) Uani 1 1 d .
H95 H 0.0390 0.7573 0.0559 0.038 Uiso 1 1 calc R
H96 H 0.0517 0.7378 0.1268 0.038 Uiso 1 1 calc R
H97 H 0.1715 0.7651 0.0982 0.038 Uiso 1 1 calc R
C61 C -0.0378(2) 0.92959(19) 0.09333(12) 0.0287(6) Uani 1 1 d .
H98 H -0.0548 0.9251 0.0478 0.043 Uiso 1 1 calc R
H99 H -0.0349 0.9944 0.1113 0.043 Uiso 1 1 calc R
H100 H -0.1033 0.8812 0.1055 0.043 Uiso 1 1 calc R
C62 C -0.0019(3) 0.8185(3) 0.56898(17) 0.0670(11) Uani 1 1 d .
H101 H -0.0873 0.8066 0.5733 0.100 Uiso 1 1 calc R
H102 H 0.0489 0.8074 0.6072 0.100 Uiso 1 1 calc R
H103 H 0.0007 0.7745 0.5337 0.100 Uiso 1 1 calc R
C63 C 0.0483(5) 0.9235(4) 0.5577(3) 0.1165(18) Uani 1 1 d .
H104 H 0.0536 0.9677 0.5952 0.140 Uiso 1 1 calc R
H105 H 0.1326 0.9341 0.5506 0.140 Uiso 1 1 calc R
C64 C -0.0249(5) 0.9452(3) 0.5074(2) 0.1008(16) Uani 1 1 d .
H106 H -0.1088 0.9351 0.5149 0.121 Uiso 1 1 calc R
H107 H -0.0314 0.8998 0.4703 0.121 Uiso 1 1 calc R

loop_
_atom_site_aniso_label
_atom_site_aniso_U_11
_atom_site_aniso_U_22
_atom_site_aniso_U_33
_atom_site_aniso_U_23
_atom_site_aniso_U_13
_atom_site_aniso_U_12
Si1 0.0130(3) 0.0125(3) 0.0128(3) 0.0023(3) 0.0031(3) 0.0025(3)
O1 0.0153(8) 0.0116(8) 0.0127(8) 0.0016(6) 0.0033(6) 0.0004(6)
C1 0.0132(11) 0.0145(12) 0.0134(12) 0.0032(10) 0.0031(9) 0.0041(9)
C2 0.0160(11) 0.0138(12) 0.0139(12) 0.0026(10) 0.0031(9) 0.0037(9)
C3 0.0179(12) 0.0161(13) 0.0141(12) 0.0045(10) 0.0027(10) 0.0068(10)
C4 0.0177(12) 0.0144(12) 0.0144(12) 0.0019(10) 0.0035(9) 0.0053(10)
C5 0.0128(11) 0.0133(12) 0.0138(12) 0.0017(10) 0.0035(9) 0.0040(9)
C6 0.0126(11) 0.0139(12) 0.0165(12) 0.0038(10) 0.0018(9) 0.0048(9)
C7 0.0135(11) 0.0129(12) 0.0145(12) 0.0030(10) 0.0030(9) 0.0036(9)
C8 0.0177(11) 0.0121(12) 0.0122(12) -0.0004(9) 0.0032(9) 0.0041(9)
C9 0.0177(12) 0.0096(12) 0.0185(13) 0.0002(10) -0.0008(10) 0.0040(9)
C10 0.0152(11) 0.0105(12) 0.0236(14) 0.0020(10) 0.0041(10) 0.0022(9)
C11 0.0188(12) 0.0143(12) 0.0141(12) 0.0027(10) 0.0037(10) 0.0036(10)
C12 0.0145(11) 0.0135(12) 0.0185(13) 0.0059(10) 0.0040(9) 0.0038(9)
C13 0.0189(12) 0.0172(13) 0.0195(13) 0.0067(10) 0.0032(10) 0.0045(10)
C14 0.0196(12) 0.0184(13) 0.0149(13) 0.0046(10) 0.0021(10) 0.0026(10)
C15 0.0138(11) 0.0182(13) 0.0125(12) 0.0049(10) 0.0019(9) 0.0033(10)
Si2 0.0170(3) 0.0202(4) 0.0171(4) 0.0040(3) 0.0040(3) -0.0002(3)
C16 0.0266(14) 0.0301(16) 0.0288(15) 0.0041(12) 0.0089(12) -0.0051(12)
C17 0.0247(13) 0.0174(13) 0.0252(14) 0.0047(11) 0.0040(11) -0.0001(11)
C18 0.0167(12) 0.0268(15) 0.0246(14) -0.0016(11) 0.0045(10) 0.0021(11)
Si3 0.0162(3) 0.0150(3) 0.0205(4) 0.0020(3) 0.0043(3) 0.0056(3)
C19 0.0172(12) 0.0196(14) 0.0330(15) 0.0005(11) 0.0041(11) 0.0052(10)
C20 0.0231(13) 0.0166(13) 0.0243(14) 0.0009(11) 0.0059(11) 0.0092(10)
C21 0.0227(13) 0.0230(14) 0.0256(14) 0.0037(11) 0.0092(11) 0.0093(11)
Si4 0.0159(3) 0.0237(4) 0.0156(4) 0.0023(3) 0.0053(3) 0.0039(3)
C22 0.0273(14) 0.0319(16) 0.0195(14) 0.0014(12) 0.0096(11) 0.0020(12)
C23 0.0236(13) 0.0327(16) 0.0255(15) -0.0002(12) 0.0073(11) 0.0086(12)
C24 0.0233(13) 0.0288(15) 0.0191(13) 0.0039(11) 0.0061(11) 0.0071(11)
Si5 0.0156(3) 0.0181(4) 0.0182(4) 0.0024(3) 0.0011(3) 0.0037(3)
C25 0.0258(14) 0.0301(15) 0.0261(15) 0.0045(12) -0.0037(11) 0.0087(12)
C26 0.0171(12) 0.0217(14) 0.0257(14) 0.0016(11) 0.0018(10) 0.0038(10)
C27 0.0243(13) 0.0272(15) 0.0173(13) 0.0005(11) 0.0029(11) 0.0043(11)
C28 0.0293(13) 0.0152(13) 0.0115(12) 0.0015(10) -0.0020(10) 0.0028(11)
C29 0.0438(16) 0.0170(14) 0.0217(14) -0.0017(11) -0.0021(12) 0.0097(12)
C30 0.073(2) 0.0179(15) 0.0289(17) -0.0014(13) -0.0054(15) 0.0151(15)
C31 0.086(3) 0.0136(15) 0.0266(17) -0.0010(13) -0.0085(17) -0.0033(16)
C32 0.0502(18) 0.0360(18) 0.0269(17) 0.0088(14) -0.0004(14) -0.0181(15)
C33 0.0349(15) 0.0227(15) 0.0218(14) 0.0030(11) 0.0024(12) -0.0028(12)
C34 0.0254(13) 0.0133(12) 0.0134(12) 0.0007(10) 0.0033(10) 0.0078(10)
C35 0.0246(13) 0.0279(15) 0.0207(14) -0.0005(11) 0.0044(11) 0.0083(11)
C36 0.0347(15) 0.0405(17) 0.0229(15) 0.0014(13) 0.0141(12) 0.0147(13)
C37 0.0441(16) 0.0337(16) 0.0150(14) -0.0030(12) 0.0058(12) 0.0132(13)
C38 0.0342(14) 0.0203(14) 0.0167(13) -0.0024(11) -0.0036(11) 0.0050(11)
C39 0.0256(13) 0.0172(13) 0.0198(14) 0.0024(11) 0.0037(11) 0.0045(11)
C40 0.0241(13) 0.0138(12) 0.0158(13) 0.0015(10) 0.0101(10) 0.0055(10)
C41 0.0270(14) 0.0268(15) 0.0221(14) 0.0078(12) 0.0087(11) 0.0037(11)
C42 0.0407(16) 0.0401(18) 0.0262(16) 0.0170(13) 0.0099(13) 0.0084(14)
C43 0.0432(17) 0.0291(16) 0.0340(17) 0.0156(13) 0.0223(14) 0.0041(13)
C44 0.0267(14) 0.0259(15) 0.0348(16) 0.0057(13) 0.0144(12) 0.0004(12)
C45 0.0253(13) 0.0209(14) 0.0199(13) 0.0034(11) 0.0075(11) 0.0058(11)
Si6 0.0173(3) 0.0116(3) 0.0151(3) 0.0009(3) 0.0030(3) 0.0044(3)
C46 0.0197(12) 0.0130(12) 0.0178(13) 0.0004(10) 0.0007(10) 0.0051(10)
C47 0.0276(13) 0.0141(13) 0.0236(14) 0.0028(11) 0.0012(11) 0.0067(11)
C48 0.0263(13) 0.0165(13) 0.0260(14) 0.0026(11) -0.0002(11) 0.0111(11)
C49 0.0177(12) 0.0161(13) 0.0187(13) 0.0013(10) 0.0021(10) 0.0060(10)
Si7 0.0267(4) 0.0150(4) 0.0201(4) -0.0019(3) 0.0011(3) 0.0062(3)
C50 0.0532(17) 0.0215(15) 0.0195(14) -0.0031(11) 0.0005(13) 0.0109(13)
C51 0.0494(17) 0.0200(15) 0.0247(15) -0.0011(12) 0.0038(13) 0.0067(13)
C52 0.0418(16) 0.0416(18) 0.0301(16) -0.0114(14) 0.0043(13) 0.0157(14)
Si8 0.0227(4) 0.0126(3) 0.0250(4) 0.0019(3) 0.0046(3) 0.0025(3)
C53 0.0241(13) 0.0201(14) 0.0331(16) 0.0008(12) 0.0045(11) 0.0054(11)
C54 0.0309(14) 0.0202(14) 0.0303(15) 0.0070(12) 0.0117(12) 0.0036(11)
C55 0.0366(15) 0.0183(14) 0.0388(17) 0.0077(12) 0.0117(13) 0.0048(12)
Si9 0.0200(3) 0.0247(4) 0.0246(4) 0.0042(3) 0.0066(3) 0.0091(3)
C56 0.0304(14) 0.0353(17) 0.0296(16) 0.0039(13) 0.0121(12) 0.0075(12)
C57 0.0199(13) 0.0329(16) 0.0314(16) 0.0063(13) 0.0071(11) 0.0034(11)
C58 0.0339(16) 0.0474(19) 0.0459(19) 0.0112(15) 0.0157(14) 0.0239(14)
Si10 0.0197(3) 0.0189(4) 0.0187(4) 0.0027(3) 0.0001(3) 0.0046(3)
C59 0.0325(14) 0.0269(15) 0.0197(14) 0.0054(11) 0.0027(11) 0.0038(12)
C60 0.0244(13) 0.0230(14) 0.0245(14) 0.0008(11) 0.0026(11) 0.0036(11)
C61 0.0294(14) 0.0266(15) 0.0272(15) 0.0027(12) -0.0015(11) 0.0097(12)
C62 0.069(2) 0.045(2) 0.069(3) 0.0048(19) -0.0149(19) 0.0100(19)
C63 0.128(4) 0.094(4) 0.117(5) 0.002(3) -0.009(4) 0.045(3)
C64 0.134(4) 0.082(3) 0.049(3) -0.007(3) -0.020(3) 0.003(3)

loop_
_atom_type_symbol
_atom_type_description
_atom_type_scat_dispersion_real
_atom_type_scat_dispersion_imag
_atom_type_scat_source
C C 0.0033 0.0016 'International Tables Vol C Tables 4.2.6.8 and 6.1.1.4'
H H 0.0000 0.0000 'International Tables Vol C Tables 4.2.6.8 and 6.1.1.4'
O O 0.0106 0.0060 'International Tables Vol C Tables 4.2.6.8 and 6.1.1.4'
Si Si 0.0817 0.0704 'International Tables Vol C Tables 4.2.6.8 and 6.1.1.4'

loop_
_geom_angle_atom_site_label_1
_geom_angle_atom_site_label_2
_geom_angle_atom_site_label_3
_geom_angle
_geom_angle_site_symmetry_3
O1 Si1 C15 103.47(9) .
O1 Si1 C12 108.81(9) .
C15 Si1 C12 99.44(9) .
O1 Si1 C7 96.43(9) .
C15 Si1 C7 121.30(10) .
C12 Si1 C7 125.14(9) .
C1 O1 Si1 124.33(13) .
C2 C1 O1 127.6(2) .
C2 C1 C5 110.25(19) .
O1 C1 C5 121.98(18) .
C1 C2 C28 130.1(2) .
C1 C2 C3 106.28(19) .
C28 C2 C3 123.4(2) .
C4 C3 C34 124.6(2) .
C4 C3 C2 110.45(19) .
C34 C3 C2 124.9(2) .
C3 C4 C5 106.97(19) .
C3 C4 C40 124.3(2) .
C5 C4 C40 128.66(19) .
C6 C5 C1 122.1(2) .
C6 C5 C4 131.7(2) .
C1 C5 C4 105.82(18) .
C5 C6 C11 125.1(2) .
C5 C6 C7 123.8(2) .
C11 C6 C7 111.06(18) .
C6 C7 C8 104.27(17) .
C6 C7 Si1 110.37(15) .
C8 C7 Si1 127.25(15) .
C9 C8 C7 108.00(17) .
C9 C8 Si6 94.75(14) .
C7 C8 Si6 104.11(14) .
C10 C9 C8 111.89(19) .
C9 C10 C11 112.26(19) .
C6 C11 C10 102.69(17) .
C6 C11 Si6 105.34(14) .
C10 C11 Si6 94.93(14) .
C13 C12 Si3 105.36(14) .
C13 C12 Si5 108.13(15) .
Si3 C12 Si5 107.62(10) .
C13 C12 Si1 97.11(13) .
Si3 C12 Si1 116.32(11) .
Si5 C12 Si1 120.44(12) .
C14 C13 C12 110.53(18) .
C13 C14 C15 110.47(18) .
C14 C15 Si1 101.11(13) .
C14 C15 Si4 104.81(14) .
Si1 C15 Si4 125.26(12) .
C14 C15 Si2 107.94(15) .
Si1 C15 Si2 109.95(11) .
Si4 C15 Si2 106.53(10) .
C18 Si2 C17 110.09(11) .
C18 Si2 C16 105.98(11) .
C17 Si2 C16 100.75(12) .
C18 Si2 C15 112.56(10) .
C17 Si2 C15 113.74(10) .
C16 Si2 C15 112.87(11) .
C20 Si3 C21 109.52(11) .
C20 Si3 C19 102.46(11) .
C21 Si3 C19 107.90(11) .
C20 Si3 C12 112.07(10) .
C21 Si3 C12 113.10(10) .
C19 Si3 C12 111.19(11) .
C23 Si4 C24 104.54(11) .
C23 Si4 C22 108.11(11) .
C24 Si4 C22 100.74(11) .
C23 Si4 C15 114.10(10) .
C24 Si4 C15 118.91(10) .
C22 Si4 C15 109.26(11) .
C27 Si5 C26 106.78(11) .
C27 Si5 C25 101.95(11) .
C26 Si5 C25 107.03(11) .
C27 Si5 C12 115.51(10) .
C26 Si5 C12 113.62(10) .
C25 Si5 C12 111.01(11) .
C33 C28 C29 118.5(2) .
C33 C28 C2 121.5(2) .
C29 C28 C2 120.0(2) .
C30 C29 C28 120.6(3) .
C31 C30 C29 120.4(3) .
C30 C31 C32 120.1(3) .
C31 C32 C33 119.9(3) .
C28 C33 C32 120.4(3) .
C39 C34 C35 118.6(2) .
C39 C34 C3 120.5(2) .
C35 C34 C3 120.9(2) .
C36 C35 C34 120.3(2) .
C37 C36 C35 120.4(2) .
C36 C37 C38 119.7(2) .
C37 C38 C39 120.5(2) .
C38 C39 C34 120.5(2) .
C41 C40 C45 118.2(2) .
C41 C40 C4 120.8(2) .
C45 C40 C4 121.0(2) .
C42 C41 C40 121.1(2) .
C41 C42 C43 120.3(2) .
C44 C43 C42 119.2(2) .
C43 C44 C45 120.6(2) .
C44 C45 C40 120.6(2) .
C46 Si6 C49 99.26(10) .
C46 Si6 C11 116.55(10) .
C49 Si6 C11 119.30(10) .
C46 Si6 C8 117.60(10) .
C49 Si6 C8 126.20(10) .
C11 Si6 C8 78.87(10) .
C47 C46 Si6 99.94(14) .
C47 C46 Si7 108.23(15) .
Si6 C46 Si7 115.92(12) .
C47 C46 Si8 105.48(15) .
Si6 C46 Si8 117.41(12) .
Si7 C46 Si8 108.60(11) .
C48 C47 C46 111.21(19) .
C47 C48 C49 111.89(18) .
C48 C49 Si10 106.34(15) .
C48 C49 Si9 106.46(15) .
Si10 C49 Si9 109.66(11) .
C48 C49 Si6 101.31(14) .
Si10 C49 Si6 115.80(12) .
Si9 C49 Si6 116.02(12) .
C51 Si7 C50 106.80(12) .
C51 Si7 C52 99.72(12) .
C50 Si7 C52 106.93(13) .
C51 Si7 C46 113.07(11) .
C50 Si7 C46 114.61(11) .
C52 Si7 C46 114.41(11) .
C54 Si8 C55 100.19(12) .
C54 Si8 C53 107.98(11) .
C55 Si8 C53 107.48(11) .
C54 Si8 C46 115.17(10) .
C55 Si8 C46 110.26(11) .
C53 Si8 C46 114.59(11) .
C57 Si9 C56 105.12(12) .
C57 Si9 C58 105.85(12) .
C56 Si9 C58 106.05(12) .
C57 Si9 C49 115.17(11) .
C56 Si9 C49 112.26(11) .
C58 Si9 C49 111.71(12) .
C60 Si10 C59 107.38(12) .
C60 Si10 C61 106.10(11) .
C59 Si10 C61 105.62(12) .
C60 Si10 C49 115.33(11) .
C59 Si10 C49 111.89(10) .
C61 Si10 C49 109.92(11) .
C64 C63 C62 111.9(4) .
C63 C64 C64 114.0(5) 2_576

loop_
_geom_bond_atom_site_label_1
_geom_bond_atom_site_label_2
_geom_bond_distance
_geom_bond_site_symmetry_2
Si1 O1 1.6945(15) .
Si1 C15 1.917(2) .
Si1 C12 1.921(2) .
Si1 C7 1.925(2) .
O1 C1 1.375(2) .
C1 C2 1.358(3) .
C1 C5 1.464(3) .
C2 C28 1.481(3) .
C2 C3 1.488(3) .
C3 C4 1.364(3) .
C3 C34 1.477(3) .
C4 C5 1.476(3) .
C4 C40 1.483(3) .
C5 C6 1.352(3) .
C6 C11 1.509(3) .
C6 C7 1.533(3) .
C7 C8 1.563(3) .
C8 C9 1.506(3) .
C8 Si6 1.948(2) .
C9 C10 1.331(3) .
C10 C11 1.520(3) .
C11 Si6 1.939(2) .
C12 C13 1.588(3) .
C12 Si3 1.912(2) .
C12 Si5 1.917(2) .
C13 C14 1.527(3) .
C14 C15 1.584(3) .
C15 Si4 1.919(2) .
C15 Si2 1.936(2) .
Si2 C18 1.869(2) .
Si2 C17 1.879(2) .
Si2 C16 1.885(2) .
Si3 C20 1.861(2) .
Si3 C21 1.868(2) .
Si3 C19 1.878(2) .
Si4 C23 1.872(2) .
Si4 C24 1.873(2) .
Si4 C22 1.879(3) .
Si5 C27 1.871(2) .
Si5 C26 1.884(2) .
Si5 C25 1.885(2) .
C28 C33 1.388(3) .
C28 C29 1.399(3) .
C29 C30 1.386(4) .
C30 C31 1.364(4) .
C31 C32 1.386(4) .
C32 C33 1.397(4) .
C34 C39 1.395(3) .
C34 C35 1.399(3) .
C35 C36 1.390(3) .
C36 C37 1.379(3) .
C37 C38 1.381(3) .
C38 C39 1.383(3) .
C40 C41 1.394(3) .
C40 C45 1.396(3) .
C41 C42 1.381(3) .
C42 C43 1.390(3) .
C43 C44 1.379(4) .
C44 C45 1.390(3) .
Si6 C46 1.920(2) .
Si6 C49 1.922(2) .
C46 C47 1.578(3) .
C46 Si7 1.923(2) .
C46 Si8 1.926(2) .
C47 C48 1.532(3) .
C48 C49 1.589(3) .
C49 Si10 1.907(2) .
C49 Si9 1.913(2) .
Si7 C51 1.871(3) .
Si7 C50 1.873(3) .
Si7 C52 1.879(3) .
Si8 C54 1.869(2) .
Si8 C55 1.879(3) .
Si8 C53 1.882(2) .
Si9 C57 1.868(3) .
Si9 C56 1.873(3) .
Si9 C58 1.877(3) .
Si10 C60 1.858(2) .
Si10 C59 1.877(2) .
Si10 C61 1.884(2) .
C62 C63 1.535(6) .
C63 C64 1.370(5) .
C64 C64 1.619(8) 2_576

loop_
_geom_torsion_atom_site_label_1
_geom_torsion_atom_site_label_2
_geom_torsion_atom_site_label_3
_geom_torsion_atom_site_label_4
_geom_torsion
_geom_torsion_site_symmetry_4
C15 Si1 O1 C1 165.82(15) .
C12 Si1 O1 C1 -89.12(17) .
C7 Si1 O1 C1 41.44(17) .
Si1 O1 C1 C2 159.80(18) .
Si1 O1 C1 C5 -14.7(3) .
O1 C1 C2 C28 3.7(4) .
C5 C1 C2 C28 178.7(2) .
O1 C1 C2 C3 -171.64(19) .
C5 C1 C2 C3 3.4(2) .
C1 C2 C3 C4 -0.5(2) .
C28 C2 C3 C4 -176.2(2) .
C1 C2 C3 C34 -179.2(2) .
C28 C2 C3 C34 5.1(3) .
C34 C3 C4 C5 176.17(19) .
C2 C3 C4 C5 -2.5(2) .
C34 C3 C4 C40 -2.4(3) .
C2 C3 C4 C40 178.93(19) .
C2 C1 C5 C6 169.2(2) .
O1 C1 C5 C6 -15.4(3) .
C2 C1 C5 C4 -4.9(2) .
O1 C1 C5 C4 170.48(18) .
C3 C4 C5 C6 -168.9(2) .
C40 C4 C5 C6 9.6(4) .
C3 C4 C5 C1 4.4(2) .
C40 C4 C5 C1 -177.1(2) .
C1 C5 C6 C11 179.46(19) .
C4 C5 C6 C11 -8.1(4) .
C1 C5 C6 C7 2.7(3) .
C4 C5 C6 C7 175.1(2) .
C5 C6 C7 C8 170.68(19) .
C11 C6 C7 C8 -6.5(2) .
C5 C6 C7 Si1 31.2(3) .
C11 C6 C7 Si1 -146.02(14) .
O1 Si1 C7 C6 -46.24(15) .
C15 Si1 C7 C6 -156.29(13) .
C12 Si1 C7 C6 72.19(17) .
O1 Si1 C7 C8 -174.02(18) .
C15 Si1 C7 C8 75.9(2) .
C12 Si1 C7 C8 -55.6(2) .
C6 C7 C8 C9 -55.8(2) .
Si1 C7 C8 C9 74.3(2) .
C6 C7 C8 Si6 44.09(17) .
Si1 C7 C8 Si6 174.22(12) .
C7 C8 C9 C10 61.7(2) .
Si6 C8 C9 C10 -44.8(2) .
C8 C9 C10 C11 1.6(3) .
C5 C6 C11 C10 -112.3(2) .
C7 C6 C11 C10 64.8(2) .
C5 C6 C11 Si6 148.90(19) .
C7 C6 C11 Si6 -33.96(19) .
C9 C10 C11 C6 -64.3(2) .
C9 C10 C11 Si6 42.7(2) .
O1 Si1 C12 C13 -83.72(14) .
C15 Si1 C12 C13 24.10(15) .
C7 Si1 C12 C13 163.67(13) .
O1 Si1 C12 Si3 27.34(14) .
C15 Si1 C12 Si3 135.16(12) .
C7 Si1 C12 Si3 -85.27(15) .
O1 Si1 C12 Si5 160.37(11) .
C15 Si1 C12 Si5 -91.81(14) .
C7 Si1 C12 Si5 47.76(18) .
Si3 C12 C13 C14 -164.18(15) .
Si5 C12 C13 C14 80.97(19) .
Si1 C12 C13 C14 -44.34(19) .
C12 C13 C14 C15 50.6(2) .
C13 C14 C15 Si1 -26.7(2) .
C13 C14 C15 Si4 -158.07(15) .
C13 C14 C15 Si2 88.67(19) .
O1 Si1 C15 C14 112.09(14) .
C12 Si1 C15 C14 0.01(15) .
C7 Si1 C15 C14 -141.63(13) .
O1 Si1 C15 Si4 -130.66(12) .
C12 Si1 C15 Si4 117.26(14) .
C7 Si1 C15 Si4 -24.38(18) .
O1 Si1 C15 Si2 -1.82(12) .
C12 Si1 C15 Si2 -113.90(11) .
C7 Si1 C15 Si2 104.47(12) .
C14 C15 Si2 C18 -169.39(14) .
Si1 C15 Si2 C18 -59.93(14) .
Si4 C15 Si2 C18 78.51(13) .
C14 C15 Si2 C17 -43.30(18) .
Si1 C15 Si2 C17 66.16(14) .
Si4 C15 Si2 C17 -155.40(11) .
C14 C15 Si2 C16 70.69(17) .
Si1 C15 Si2 C16 -179.86(12) .
Si4 C15 Si2 C16 -41.41(15) .
C13 C12 Si3 C20 44.24(17) .
Si5 C12 Si3 C20 159.44(11) .
Si1 C12 Si3 C20 -61.95(15) .
C13 C12 Si3 C21 168.65(13) .
Si5 C12 Si3 C21 -76.15(13) .
Si1 C12 Si3 C21 62.45(15) .
C13 C12 Si3 C19 -69.76(16) .
Si5 C12 Si3 C19 45.43(14) .
Si1 C12 Si3 C19 -175.96(11) .
C14 C15 Si4 C23 -156.00(14) .
Si1 C15 Si4 C23 88.46(15) .
Si2 C15 Si4 C23 -41.75(15) .
C14 C15 Si4 C24 79.86(17) .
Si1 C15 Si4 C24 -35.68(18) .
Si2 C15 Si4 C24 -165.89(11) .
C14 C15 Si4 C22 -34.87(17) .
Si1 C15 Si4 C22 -150.41(13) .
Si2 C15 Si4 C22 79.38(13) .
C13 C12 Si5 C27 -84.82(17) .
Si3 C12 Si5 C27 161.83(11) .
Si1 C12 Si5 C27 25.26(17) .
C13 C12 Si5 C26 151.27(14) .
Si3 C12 Si5 C26 37.92(14) .
Si1 C12 Si5 C26 -98.65(14) .
C13 C12 Si5 C25 30.59(18) .
Si3 C12 Si5 C25 -82.76(13) .
Si1 C12 Si5 C25 140.67(13) .
C1 C2 C28 C33 52.9(3) .
C3 C2 C28 C33 -132.5(2) .
C1 C2 C28 C29 -128.4(3) .
C3 C2 C28 C29 46.2(3) .
C33 C28 C29 C30 -0.3(4) .
C2 C28 C29 C30 -179.0(2) .
C28 C29 C30 C31 0.0(4) .
C29 C30 C31 C32 0.4(4) .
C30 C31 C32 C33 -0.4(4) .
C29 C28 C33 C32 0.3(4) .
C2 C28 C33 C32 179.0(2) .
C31 C32 C33 C28 0.0(4) .
C4 C3 C34 C39 -126.8(2) .
C2 C3 C34 C39 51.7(3) .
C4 C3 C34 C35 50.8(3) .
C2 C3 C34 C35 -130.8(2) .
C39 C34 C35 C36 1.7(4) .
C3 C34 C35 C36 -175.9(2) .
C34 C35 C36 C37 0.4(4) .
C35 C36 C37 C38 -1.5(4) .
C36 C37 C38 C39 0.5(4) .
C37 C38 C39 C34 1.7(4) .
C35 C34 C39 C38 -2.8(3) .
C3 C34 C39 C38 174.8(2) .
C3 C4 C40 C41 60.8(3) .
C5 C4 C40 C41 -117.5(3) .
C3 C4 C40 C45 -115.3(3) .
C5 C4 C40 C45 66.4(3) .
C45 C40 C41 C42 -0.3(4) .
C4 C40 C41 C42 -176.4(2) .
C40 C41 C42 C43 0.4(4) .
C41 C42 C43 C44 -0.1(4) .
C42 C43 C44 C45 -0.2(4) .
C43 C44 C45 C40 0.3(4) .
C41 C40 C45 C44 -0.1(3) .
C4 C40 C45 C44 176.1(2) .
C6 C11 Si6 C46 164.54(13) .
C10 C11 Si6 C46 59.93(16) .
C6 C11 Si6 C49 -76.34(17) .
C10 C11 Si6 C49 179.05(13) .
C6 C11 Si6 C8 49.10(14) .
C10 C11 Si6 C8 -55.51(13) .
C9 C8 Si6 C46 -57.65(16) .
C7 C8 Si6 C46 -167.57(13) .
C9 C8 Si6 C49 174.93(13) .
C7 C8 Si6 C49 65.01(17) .
C9 C8 Si6 C11 56.63(13) .
C7 C8 Si6 C11 -53.29(14) .
C49 Si6 C46 C47 -18.61(16) .
C11 Si6 C46 C47 110.86(15) .
C8 Si6 C46 C47 -158.12(14) .
C49 Si6 C46 Si7 97.39(13) .
C11 Si6 C46 Si7 -133.14(12) .
C8 Si6 C46 Si7 -42.12(15) .
C49 Si6 C46 Si8 -131.95(13) .
C11 Si6 C46 Si8 -2.47(17) .
C8 Si6 C46 Si8 88.54(14) .
Si6 C46 C47 C48 37.7(2) .
Si7 C46 C47 C48 -84.0(2) .
Si8 C46 C47 C48 159.93(16) .
C46 C47 C48 C49 -45.6(3) .
C47 C48 C49 Si10 -94.60(19) .
C47 C48 C49 Si9 148.52(17) .
C47 C48 C49 Si6 26.8(2) .
C46 Si6 C49 C48 -3.48(16) .
C11 Si6 C49 C48 -131.13(15) .
C8 Si6 C49 C48 131.03(15) .
C46 Si6 C49 Si10 111.06(13) .
C11 Si6 C49 Si10 -16.59(17) .
C8 Si6 C49 Si10 -114.43(13) .
C46 Si6 C49 Si9 -118.26(13) .
C11 Si6 C49 Si9 114.09(13) .
C8 Si6 C49 Si9 16.25(18) .
C47 C46 Si7 C51 -80.21(17) .
Si6 C46 Si7 C51 168.55(12) .
Si8 C46 Si7 C51 33.83(16) .
C47 C46 Si7 C50 157.07(15) .
Si6 C46 Si7 C50 45.83(16) .
Si8 C46 Si7 C50 -88.88(14) .
C47 C46 Si7 C52 33.04(19) .
Si6 C46 Si7 C52 -78.20(16) .
Si8 C46 Si7 C52 147.08(13) .
C47 C46 Si8 C54 -72.21(17) .
Si6 C46 Si8 C54 38.00(17) .
Si7 C46 Si8 C54 171.95(11) .
C47 C46 Si8 C55 40.24(18) .
Si6 C46 Si8 C55 150.44(13) .
Si7 C46 Si8 C55 -75.60(14) .
C47 C46 Si8 C53 161.63(14) .
Si6 C46 Si8 C53 -88.16(15) .
Si7 C46 Si8 C53 45.79(15) .
C48 C49 Si9 C57 153.90(15) .
Si10 C49 Si9 C57 39.25(16) .
Si6 C49 Si9 C57 -94.27(14) .
C48 C49 Si9 C56 -85.85(17) .
Si10 C49 Si9 C56 159.50(12) .
Si6 C49 Si9 C56 25.97(17) .
C48 C49 Si9 C58 33.12(19) .
Si10 C49 Si9 C58 -81.53(15) .
Si6 C49 Si9 C58 144.95(13) .
C48 C49 Si10 C60 175.88(14) .
Si9 C49 Si10 C60 -69.40(14) .
Si6 C49 Si10 C60 64.24(16) .
C48 C49 Si10 C59 52.76(17) .
Si9 C49 Si10 C59 167.48(12) .
Si6 C49 Si10 C59 -58.88(16) .
C48 C49 Si10 C61 -64.26(17) .
Si9 C49 Si10 C61 50.46(15) .
Si6 C49 Si10 C61 -175.90(12) .
C62 C63 C64 C64 -179.1(5) 2_576
